data_7238303
loop_
_publ_author_name
'Chen, Man-Sheng'
'Su, Zhi'
'Chen, Min'
'Chen, Shui-Sheng'
'Li, Yi-Zhi'
'Sun, Wei-Yin'

_publ_section_title
;
 Three-dimensional lanthanide--silver heterometallic coordination
 polymers: syntheses, structures and properties
;
_journal_issue 10
_journal_name_full CrystEngComm
_journal_page_first 3267
_journal_paper_doi 10.1039/c005207h
_journal_volume 12
_journal_year 2010
_chemical_formula_sum 'C28 H20 Ag Dy N4 O12'
_chemical_formula_weight 874.85
_space_group_IT_number 2
_space_group_name_Hall '-P 1'
_space_group_name_H-M_alt 'P -1'
_symmetry_cell_setting triclinic
_symmetry_space_group_name_H-M 'P -1'
_atom_sites_solution_hydrogens geom
_atom_sites_solution_primary direct
_atom_sites_solution_secondary difmap
_audit_creation_method SHELXL-97
_cell_angle_alpha 73.704(2)
_cell_angle_beta 70.7470(10)
_cell_angle_gamma 83.917(2)
_cell_formula_units_Z 2
_cell_length_a 9.8607(10)
_cell_length_b 11.3727(12)
_cell_length_c 13.7453(14)
_cell_measurement_reflns_used 3768
_cell_measurement_temperature 293(2)
_cell_measurement_theta_max 27.95
_cell_measurement_theta_min 2.64
_cell_volume 1396.6(2)
_computing_structure_refinement 'SHELXL-97 (Sheldrick, 1997)'
_computing_structure_solution 'SHELXS-97 (Sheldrick, 1990)'
_diffrn_ambient_temperature 293(2)
_diffrn_measured_fraction_theta_full 0.981
_diffrn_measured_fraction_theta_max 0.981
_diffrn_radiation_monochromator graphite
_diffrn_radiation_source 'fine-focus sealed tube'
_diffrn_radiation_type MoK\a
_diffrn_radiation_wavelength 0.71073
_diffrn_reflns_av_R_equivalents 0.0701
_diffrn_reflns_av_sigmaI/netI 0.0730
_diffrn_reflns_limit_h_max 11
_diffrn_reflns_limit_h_min -7
_diffrn_reflns_limit_k_max 13
_diffrn_reflns_limit_k_min -13
_diffrn_reflns_limit_l_max 16
_diffrn_reflns_limit_l_min -16
_diffrn_reflns_number 7019
_diffrn_reflns_theta_full 25.02
_diffrn_reflns_theta_max 25.02
_diffrn_reflns_theta_min 1.87
_exptl_absorpt_coefficient_mu 3.432
_exptl_absorpt_correction_T_max 0.7253
_exptl_absorpt_correction_T_min 0.5771
_exptl_absorpt_correction_type multi-scan
_exptl_absorpt_process_details 'SADABS; Bruker, 2000'
_exptl_crystal_density_diffrn 2.080
_exptl_crystal_density_method 'not measured'
_exptl_crystal_F_000 850
_exptl_crystal_size_max 0.18
_exptl_crystal_size_mid 0.14
_exptl_crystal_size_min 0.10
_refine_diff_density_max 2.979
_refine_diff_density_min -2.305
_refine_diff_density_rms 0.208
_refine_ls_extinction_method none
_refine_ls_goodness_of_fit_ref 1.015
_refine_ls_hydrogen_treatment constr
_refine_ls_matrix_type full
_refine_ls_number_parameters 409
_refine_ls_number_reflns 4847
_refine_ls_number_restraints 0
_refine_ls_restrained_S_all 1.015
_refine_ls_R_factor_all 0.0487
_refine_ls_R_factor_gt 0.0450
_refine_ls_shift/su_max 0.000
_refine_ls_shift/su_mean 0.000
_refine_ls_structure_factor_coef Fsqd
_refine_ls_weighting_details 'calc w=1/[\s^2^(Fo^2^)+(0.0725P)^2^+0.0000P] where P=(Fo^2^+2Fc^2^)/3'
_refine_ls_weighting_scheme calc
_refine_ls_wR_factor_gt 0.1191
_refine_ls_wR_factor_ref 0.1210
_reflns_number_gt 4360
_reflns_number_total 4847
_reflns_threshold_expression >2sigma(I)
_cod_data_source_file c005207h.txt
_cod_data_source_block 9
_cod_depositor_comments
;
The following automatic conversions were performed:

data item '_symmetry_cell_setting' value 'Triclinic' was changed to
'triclinic' in accordance with the
/home/saulius/struct/COD-crude-data/automatic-downloads/DataCite-retrospective/RSC/depositions/lib/dictionaries/cif_core.dic
dictionary named 'cif_core.dic' version 2.4.2 last updated on
2011-04-26.

Automatic conversion script
Id: cif_fix_values 6909 2019-04-08 15:41:33Z antanas 
;
_cod_original_sg_symbol_H-M 'P-1 '
_cod_database_code 7238303

loop_
_symmetry_equiv_pos_as_xyz
'x, y, z'
'-x, -y, -z'

loop_
_atom_site_label
_atom_site_type_symbol
_atom_site_fract_x
_atom_site_fract_y
_atom_site_fract_z
_atom_site_U_iso_or_equiv
_atom_site_adp_type
_atom_site_occupancy
_atom_site_symmetry_multiplicity
_atom_site_calc_flag
_atom_site_refinement_flags
Ag1 Ag 0.45034(7) 0.68849(7) -0.51508(4) 0.039 Uani 1 1 d .
Dy1 Dy -0.15385(3) 0.06185(3) 0.60977(2) 0.01391(10) Uani 1 1 d .
C1 C 0.1155(7) 0.2245(6) 0.4122(5) 0.0192(15) Uani 1 1 d .
C2 C 0.1482(7) 0.3526(6) 0.3441(5) 0.0169(14) Uani 1 1 d .
C3 C 0.1820(8) 0.3752(7) 0.2342(5) 0.0231(16) Uani 1 1 d .
H3 H 0.1844 0.3116 0.2033 0.028 Uiso 1 1 calc R
C4 C 0.2124(7) 0.4955(6) 0.1706(5) 0.0206(15) Uani 1 1 d .
C5 C 0.2173(8) 0.5881(6) 0.2179(5) 0.0229(16) Uani 1 1 d .
H5 H 0.2380 0.6678 0.1759 0.027 Uiso 1 1 calc R
C6 C 0.1915(7) 0.5618(6) 0.3272(5) 0.0199(15) Uani 1 1 d .
C7 C 0.1513(7) 0.4451(6) 0.3909(5) 0.0205(15) Uani 1 1 d .
H7 H 0.1265 0.4288 0.4647 0.025 Uiso 1 1 calc R
C8 C 0.2069(8) 0.4686(7) -0.0008(5) 0.0245(16) Uani 1 1 d .
C9 C 0.2667(8) 0.5204(7) -0.1191(6) 0.0258(16) Uani 1 1 d .
C10 C 0.1842(8) 0.5182(7) -0.1827(6) 0.0288(17) Uani 1 1 d .
H10 H 0.0917 0.4874 -0.1523 0.035 Uiso 1 1 calc R
C11 C 0.2414(9) 0.5626(8) -0.2918(6) 0.0334(19) Uani 1 1 d .
H11 H 0.1842 0.5620 -0.3336 0.040 Uiso 1 1 calc R
C12 C 0.4527(9) 0.6073(9) -0.2793(6) 0.039(2) Uani 1 1 d .
H12 H 0.5456 0.6371 -0.3121 0.047 Uiso 1 1 calc R
C13 C 0.4047(8) 0.5664(9) -0.1679(6) 0.036(2) Uani 1 1 d .
H13 H 0.4632 0.5698 -0.1278 0.044 Uiso 1 1 calc R
C14 C 0.2177(7) 0.6570(7) 0.3767(5) 0.0221(16) Uani 1 1 d .
C15 C -0.1913(7) 0.0878(6) 0.4064(5) 0.0200(15) Uani 1 1 d .
C16 C -0.2248(7) 0.1046(6) 0.3046(5) 0.0172(14) Uani 1 1 d .
C17 C -0.3579(7) 0.0703(6) 0.3075(5) 0.0192(14) Uani 1 1 d .
H17 H -0.4279 0.0407 0.3727 0.023 Uiso 1 1 calc R
C18 C -0.3856(7) 0.0805(7) 0.2132(5) 0.0209(15) Uani 1 1 d .
C19 C -0.2810(7) 0.1247(7) 0.1164(5) 0.0201(15) Uani 1 1 d .
H19 H -0.3008 0.1335 0.0531 0.024 Uiso 1 1 calc R
C20 C -0.1482(7) 0.1557(7) 0.1129(5) 0.0206(15) Uani 1 1 d .
C21 C -0.1182(7) 0.1463(6) 0.2059(5) 0.0200(15) Uani 1 1 d .
H21 H -0.0283 0.1674 0.2033 0.024 Uiso 1 1 calc R
C22 C -0.0111(7) 0.1561(7) -0.0724(5) 0.0233(16) Uani 1 1 d .
C23 C 0.1218(7) 0.1988(7) -0.1634(5) 0.0229(15) Uani 1 1 d .
C24 C 0.1150(8) 0.2181(8) -0.2652(6) 0.0320(18) Uani 1 1 d .
H24 H 0.0285 0.2086 -0.2753 0.038 Uiso 1 1 calc R
C25 C 0.2353(8) 0.2512(8) -0.3512(6) 0.0352(19) Uani 1 1 d .
H25 H 0.2286 0.2646 -0.4194 0.042 Uiso 1 1 calc R
C26 C 0.3700(8) 0.2440(8) -0.2426(6) 0.0335(19) Uani 1 1 d .
H26 H 0.4582 0.2513 -0.2340 0.040 Uiso 1 1 calc R
C27 C 0.2524(8) 0.2118(7) -0.1523(6) 0.0289(17) Uani 1 1 d .
H27 H 0.2615 0.1991 -0.0849 0.035 Uiso 1 1 calc R
C28 C -0.5282(7) 0.0447(7) 0.2156(5) 0.0238(16) Uani 1 1 d .
N1 N 0.3743(7) 0.6064(7) -0.3411(5) 0.0332(16) Uani 1 1 d .
N2 N 0.2476(7) 0.5260(6) 0.0590(4) 0.0273(14) Uani 1 1 d .
H2 H 0.3015 0.5887 0.0244 0.033 Uiso 1 1 calc R
N3 N 0.3639(7) 0.2651(6) -0.3405(5) 0.0304(15) Uani 1 1 d .
N4 N -0.0346(6) 0.1958(6) 0.0154(4) 0.0218(13) Uani 1 1 d .
H4 H 0.0231 0.2492 0.0124 0.026 Uiso 1 1 calc R
O1 O 0.0209(5) 0.2108(5) 0.5020(4) 0.0271(12) Uani 1 1 d .
O2 O 0.1884(5) 0.1407(4) 0.3740(4) 0.0255(11) Uani 1 1 d .
O3 O 0.2447(6) 0.6187(5) 0.4616(4) 0.0386(14) Uani 1 1 d .
O4 O 0.2159(6) 0.7688(4) 0.3242(4) 0.0288(12) Uani 1 1 d .
O5 O 0.1248(6) 0.3825(5) 0.0383(4) 0.0380(14) Uani 1 1 d .
O6 O -0.0710(5) 0.0415(5) 0.4127(4) 0.0222(11) Uani 1 1 d .
O7 O -0.2825(5) 0.1194(5) 0.4831(4) 0.0274(12) Uani 1 1 d .
O8 O -0.6024(5) -0.0274(4) 0.2993(3) 0.0198(10) Uani 1 1 d .
O9 O -0.5679(6) 0.0882(6) 0.1344(4) 0.0456(17) Uani 1 1 d .
O10 O -0.0935(6) 0.0889(6) -0.0797(4) 0.0413(15) Uani 1 1 d .
O1W O -0.1647(5) -0.0179(5) 0.7902(3) 0.0233(11) Uani 1 1 d .
H1WB H -0.2511 -0.0323 0.8299 0.028 Uiso 1 1 d R
H1WA H -0.1297 0.0322 0.8109 0.028 Uiso 1 1 d R
O2W O 0.5047(8) 0.3146(7) 0.9939(6) 0.078(3) Uani 1 1 d .
H2WA H 0.4807 0.2451 1.0378 0.093 Uiso 1 1 d R
H2WB H 0.4388 0.3663 1.0114 0.093 Uiso 1 1 d R

loop_
_atom_site_aniso_label
_atom_site_aniso_U_11
_atom_site_aniso_U_22
_atom_site_aniso_U_33
_atom_site_aniso_U_23
_atom_site_aniso_U_13
_atom_site_aniso_U_12
Ag1 0.025 0.062 0.022 -0.007 0.002 -0.010
Dy1 0.01154(17) 0.01500(18) 0.01527(17) -0.00592(12) -0.00206(12) -0.00222(12)
C1 0.016(3) 0.019(4) 0.024(4) -0.009(3) -0.005(3) -0.002(3)
C2 0.010(3) 0.015(3) 0.023(3) -0.004(3) -0.002(3) -0.005(3)
C3 0.026(4) 0.019(4) 0.026(4) -0.012(3) -0.004(3) -0.004(3)
C4 0.023(4) 0.019(4) 0.019(3) -0.005(3) -0.005(3) -0.004(3)
C5 0.026(4) 0.016(4) 0.023(4) -0.001(3) -0.004(3) -0.005(3)
C6 0.017(4) 0.018(4) 0.026(4) -0.009(3) -0.005(3) -0.005(3)
C7 0.020(4) 0.019(4) 0.019(3) -0.006(3) -0.001(3) 0.002(3)
C8 0.025(4) 0.023(4) 0.026(4) -0.009(3) -0.006(3) 0.000(3)
C9 0.025(4) 0.028(4) 0.024(4) -0.009(3) -0.004(3) -0.005(3)
C10 0.025(4) 0.031(4) 0.028(4) -0.006(3) -0.006(3) -0.005(3)
C11 0.032(5) 0.045(5) 0.024(4) -0.011(4) -0.009(3) 0.001(4)
C12 0.024(4) 0.062(6) 0.027(4) -0.005(4) -0.004(3) -0.008(4)
C13 0.021(4) 0.061(6) 0.030(4) -0.014(4) -0.008(3) -0.008(4)
C14 0.013(3) 0.030(4) 0.024(4) -0.017(3) 0.002(3) -0.003(3)
C15 0.025(4) 0.016(4) 0.017(3) 0.002(3) -0.005(3) -0.010(3)
C16 0.015(3) 0.019(4) 0.016(3) -0.004(3) -0.004(3) -0.001(3)
C17 0.010(3) 0.023(4) 0.022(3) -0.007(3) 0.000(3) 0.000(3)
C18 0.014(3) 0.030(4) 0.018(3) -0.008(3) -0.003(3) -0.001(3)
C19 0.015(3) 0.030(4) 0.016(3) -0.008(3) -0.004(3) -0.002(3)
C20 0.019(4) 0.026(4) 0.016(3) -0.008(3) 0.000(3) -0.002(3)
C21 0.014(3) 0.021(4) 0.029(4) -0.013(3) -0.009(3) 0.004(3)
C22 0.018(4) 0.037(4) 0.015(3) -0.009(3) -0.002(3) -0.005(3)
C23 0.020(4) 0.027(4) 0.020(3) -0.010(3) -0.001(3) 0.000(3)
C24 0.023(4) 0.047(5) 0.026(4) -0.008(4) -0.006(3) -0.004(4)
C25 0.027(4) 0.053(6) 0.024(4) -0.009(4) -0.008(3) 0.000(4)
C26 0.019(4) 0.054(6) 0.023(4) -0.006(4) 0.000(3) -0.011(4)
C27 0.025(4) 0.041(5) 0.020(4) -0.012(3) -0.003(3) -0.004(3)
C28 0.013(3) 0.036(4) 0.021(4) -0.012(3) 0.001(3) -0.008(3)
N1 0.028(4) 0.047(4) 0.023(3) -0.008(3) -0.006(3) -0.005(3)
N2 0.034(4) 0.024(3) 0.022(3) -0.004(3) -0.004(3) -0.015(3)
N3 0.024(3) 0.039(4) 0.021(3) -0.008(3) 0.003(3) -0.003(3)
N4 0.012(3) 0.029(3) 0.022(3) -0.008(3) 0.001(2) -0.009(2)
O1 0.030(3) 0.024(3) 0.020(2) -0.007(2) 0.005(2) -0.008(2)
O2 0.021(3) 0.018(3) 0.029(3) -0.008(2) 0.006(2) -0.004(2)
O3 0.049(4) 0.038(3) 0.038(3) -0.014(3) -0.022(3) -0.007(3)
O4 0.035(3) 0.017(3) 0.029(3) -0.014(2) 0.006(2) -0.005(2)
O5 0.043(3) 0.043(4) 0.028(3) -0.009(3) -0.003(3) -0.023(3)
O6 0.013(2) 0.031(3) 0.023(2) -0.008(2) -0.007(2) 0.005(2)
O7 0.021(3) 0.045(3) 0.018(2) -0.015(2) -0.005(2) 0.006(2)
O8 0.008(2) 0.023(3) 0.024(2) -0.004(2) -0.0015(19) -0.0006(19)
O9 0.028(3) 0.075(5) 0.029(3) 0.004(3) -0.010(3) -0.030(3)
O10 0.029(3) 0.065(4) 0.034(3) -0.027(3) 0.003(3) -0.025(3)
O1W 0.015(2) 0.034(3) 0.021(2) -0.012(2) -0.003(2) -0.002(2)
O2W 0.062(5) 0.065(5) 0.087(6) 0.023(4) -0.028(4) -0.024(4)

loop_
_atom_type_symbol
_atom_type_description
_atom_type_scat_dispersion_real
_atom_type_scat_dispersion_imag
_atom_type_scat_source
C C 0.0033 0.0016 'International Tables Vol C Tables 4.2.6.8 and 6.1.1.4'
H H 0.0000 0.0000 'International Tables Vol C Tables 4.2.6.8 and 6.1.1.4'
N N 0.0061 0.0033 'International Tables Vol C Tables 4.2.6.8 and 6.1.1.4'
O O 0.0106 0.0060 'International Tables Vol C Tables 4.2.6.8 and 6.1.1.4'
Ag Ag -0.8971 1.1015 'International Tables Vol C Tables 4.2.6.8 and 6.1.1.4'
Dy Dy -0.1892 4.4098 'International Tables Vol C Tables 4.2.6.8 and 6.1.1.4'

loop_
_geom_angle_atom_site_label_1
_geom_angle_atom_site_label_2
_geom_angle_atom_site_label_3
_geom_angle
_geom_angle_site_symmetry_1
_geom_angle_site_symmetry_3
N3 Ag1 N1 146.5(2) 2_664 .
N3 Ag1 O3 115.2(2) 2_664 1_554
N1 Ag1 O3 92.3(2) . 1_554
O4 Dy1 O2 149.60(16) 2_566 2_556
O4 Dy1 O8 79.37(17) 2_566 2_456
O2 Dy1 O8 74.31(16) 2_556 2_456
O4 Dy1 O1 73.35(17) 2_566 .
O2 Dy1 O1 136.61(16) 2_556 .
O8 Dy1 O1 145.27(17) 2_456 .
O4 Dy1 O6 124.98(18) 2_566 2_556
O2 Dy1 O6 71.70(17) 2_556 2_556
O8 Dy1 O6 140.71(16) 2_456 2_556
O1 Dy1 O6 73.82(17) . 2_556
O4 Dy1 O1W 77.39(17) 2_566 .
O2 Dy1 O1W 81.62(17) 2_556 .
O8 Dy1 O1W 75.84(16) 2_456 .
O1 Dy1 O1W 117.42(17) . .
O6 Dy1 O1W 80.23(16) 2_556 .
O4 Dy1 O7 96.78(18) 2_566 .
O2 Dy1 O7 89.05(18) 2_556 .
O8 Dy1 O7 71.34(16) 2_456 .
O1 Dy1 O7 90.77(18) . .
O6 Dy1 O7 126.45(16) 2_556 .
O1W Dy1 O7 147.18(17) . .
O4 Dy1 O6 130.91(17) 2_566 .
O2 Dy1 O6 75.07(16) 2_556 .
O8 Dy1 O6 114.39(15) 2_456 .
O1 Dy1 O6 71.14(15) . .
O6 Dy1 O6 74.95(16) 2_556 .
O1W Dy1 O6 150.14(16) . .
O7 Dy1 O6 51.66(15) . .
O4 Dy1 Dy1 140.88(12) 2_566 2_556
O2 Dy1 Dy1 69.02(11) 2_556 2_556
O8 Dy1 Dy1 137.32(12) 2_456 2_556
O1 Dy1 Dy1 67.65(12) . 2_556
O6 Dy1 Dy1 39.79(11) 2_556 2_556
O1W Dy1 Dy1 118.27(11) . 2_556
O7 Dy1 Dy1 86.75(11) . 2_556
O6 Dy1 Dy1 35.16(10) . 2_556
O1 C1 O2 126.5(7) . .
O1 C1 C2 117.5(6) . .
O2 C1 C2 116.1(6) . .
C7 C2 C3 121.2(6) . .
C7 C2 C1 119.7(6) . .
C3 C2 C1 119.0(6) . .
C2 C3 C4 118.8(6) . .
C2 C3 H3 120.6 . .
C4 C3 H3 120.6 . .
N2 C4 C5 117.8(6) . .
N2 C4 C3 122.4(6) . .
C5 C4 C3 119.6(6) . .
C6 C5 C4 120.4(6) . .
C6 C5 H5 119.8 . .
C4 C5 H5 119.8 . .
C5 C6 C7 119.9(6) . .
C5 C6 C14 120.5(6) . .
C7 C6 C14 119.3(6) . .
C2 C7 C6 119.7(6) . .
C2 C7 H7 120.1 . .
C6 C7 H7 120.1 . .
O5 C8 N2 122.9(6) . .
O5 C8 C9 121.8(7) . .
N2 C8 C9 115.3(6) . .
C13 C9 C10 118.6(7) . .
C13 C9 C8 122.2(7) . .
C10 C9 C8 119.1(6) . .
C11 C10 C9 118.9(7) . .
C11 C10 H10 120.5 . .
C9 C10 H10 120.5 . .
N1 C11 C10 123.8(7) . .
N1 C11 H11 118.1 . .
C10 C11 H11 118.1 . .
N1 C12 C13 124.2(8) . .
N1 C12 H12 117.9 . .
C13 C12 H12 117.9 . .
C9 C13 C12 117.8(7) . .
C9 C13 H13 121.1 . .
C12 C13 H13 121.1 . .
O3 C14 O4 126.3(7) . .
O3 C14 C6 116.8(7) . .
O4 C14 C6 116.8(6) . .
O7 C15 O6 121.5(6) . .
O7 C15 C16 119.6(6) . .
O6 C15 C16 118.9(6) . .
C17 C16 C21 119.8(6) . .
C17 C16 C15 120.1(6) . .
C21 C16 C15 119.9(6) . .
C18 C17 C16 119.8(6) . .
C18 C17 H17 120.1 . .
C16 C17 H17 120.1 . .
C17 C18 C19 119.8(6) . .
C17 C18 C28 120.1(6) . .
C19 C18 C28 120.0(6) . .
C20 C19 C18 120.7(6) . .
C20 C19 H19 119.7 . .
C18 C19 H19 119.7 . .
C19 C20 C21 120.5(6) . .
C19 C20 N4 122.8(6) . .
C21 C20 N4 116.8(6) . .
C20 C21 C16 119.4(6) . .
C20 C21 H21 120.3 . .
C16 C21 H21 120.3 . .
O10 C22 N4 122.7(6) . .
O10 C22 C23 120.1(6) . .
N4 C22 C23 117.2(6) . .
C24 C23 C27 117.9(7) . .
C24 C23 C22 117.5(6) . .
C27 C23 C22 124.5(6) . .
C25 C24 C23 120.0(7) . .
C25 C24 H24 120.0 . .
C23 C24 H24 120.0 . .
N3 C25 C24 122.3(7) . .
N3 C25 H25 118.9 . .
C24 C25 H25 118.9 . .
N3 C26 C27 123.5(7) . .
N3 C26 H26 118.3 . .
C27 C26 H26 118.3 . .
C23 C27 C26 119.1(7) . .
C23 C27 H27 120.4 . .
C26 C27 H27 120.4 . .
O8 C28 O9 123.5(6) . .
O8 C28 C18 117.8(6) . .
O9 C28 C18 118.7(6) . .
C12 N1 C11 116.7(6) . .
C12 N1 Ag1 122.0(5) . .
C11 N1 Ag1 121.1(5) . .
C8 N2 C4 127.8(6) . .
C8 N2 H2 116.1 . .
C4 N2 H2 116.1 . .
C26 N3 C25 117.3(6) . .
C26 N3 Ag1 124.2(5) . 2_664
C25 N3 Ag1 118.4(5) . 2_664
C22 N4 C20 124.8(6) . .
C22 N4 H4 117.6 . .
C20 N4 H4 117.6 . .
C1 O1 Dy1 134.7(4) . .
C1 O2 Dy1 135.9(4) . 2_556
C14 O3 Ag1 121.1(5) . 1_556
C14 O4 Dy1 127.8(4) . 2_566
C15 O6 Dy1 166.5(4) . 2_556
C15 O6 Dy1 87.6(4) . .
Dy1 O6 Dy1 105.05(16) 2_556 .
C15 O7 Dy1 99.2(4) . .
C28 O8 Dy1 136.7(4) . 2_456
Dy1 O1W H1WB 110.7 . .
Dy1 O1W H1WA 110.6 . .
H1WB O1W H1WA 108.9 . .
H2WA O2W H2WB 108.4 . .

loop_
_geom_bond_atom_site_label_1
_geom_bond_atom_site_label_2
_geom_bond_distance
_geom_bond_site_symmetry_2
Ag1 N3 2.189(6) 2_664
Ag1 N1 2.206(6) .
Ag1 O3 2.400(5) 1_554
Dy1 O4 2.296(5) 2_566
Dy1 O2 2.302(5) 2_556
Dy1 O8 2.332(4) 2_456
Dy1 O1 2.358(5) .
Dy1 O6 2.365(4) 2_556
Dy1 O1W 2.360(4) .
Dy1 O7 2.389(5) .
Dy1 O6 2.629(4) .
C1 O1 1.257(8) .
C1 O2 1.260(8) .
C1 C2 1.497(9) .
C2 C7 1.385(9) .
C2 C3 1.389(9) .
C3 C4 1.404(10) .
C3 H3 0.9300 .
C4 N2 1.403(9) .
C4 C5 1.396(9) .
C5 C6 1.387(10) .
C5 H5 0.9300 .
C6 C7 1.384(9) .
C6 C14 1.514(9) .
C7 H7 0.9300 .
C8 O5 1.220(9) .
C8 N2 1.355(9) .
C8 C9 1.498(10) .
C9 C13 1.387(10) .
C9 C10 1.382(10) .
C10 C11 1.379(10) .
C10 H10 0.9300 .
C11 N1 1.337(10) .
C11 H11 0.9300 .
C12 N1 1.327(10) .
C12 C13 1.398(11) .
C12 H12 0.9300 .
C13 H13 0.9300 .
C14 O3 1.230(9) .
C14 O4 1.276(9) .
C15 O7 1.252(8) .
C15 O6 1.265(8) .
C15 C16 1.499(9) .
C16 C17 1.393(9) .
C16 C21 1.405(9) .
C17 C18 1.382(9) .
C17 H17 0.9300 .
C18 C19 1.384(9) .
C18 C28 1.492(9) .
C19 C20 1.374(9) .
C19 H19 0.9300 .
C20 C21 1.377(9) .
C20 N4 1.426(8) .
C21 H21 0.9300 .
C22 O10 1.217(8) .
C22 N4 1.346(8) .
C22 C23 1.494(9) .
C23 C24 1.377(10) .
C23 C27 1.373(10) .
C24 C25 1.366(10) .
C24 H24 0.9300 .
C25 N3 1.354(10) .
C25 H25 0.9300 .
C26 N3 1.320(9) .
C26 C27 1.380(10) .
C26 H26 0.9300 .
C27 H27 0.9300 .
C28 O8 1.255(8) .
C28 O9 1.258(9) .
N2 H2 0.8600 .
N3 Ag1 2.189(6) 2_664
N4 H4 0.8600 .
O2 Dy1 2.302(5) 2_556
O3 Ag1 2.400(5) 1_556
O4 Dy1 2.296(5) 2_566
O6 Dy1 2.365(4) 2_556
O8 Dy1 2.332(4) 2_456
O1W H1WB 0.8500 .
O1W H1WA 0.8500 .
O2W H2WA 0.8500 .
O2W H2WB 0.8500 .

loop_
_geom_torsion_atom_site_label_1
_geom_torsion_atom_site_label_2
_geom_torsion_atom_site_label_3
_geom_torsion_atom_site_label_4
_geom_torsion
_geom_torsion_site_symmetry_1
_geom_torsion_site_symmetry_4
O1 C1 C2 C7 38.8(9) . .
O2 C1 C2 C7 -139.8(6) . .
O1 C1 C2 C3 -144.3(7) . .
O2 C1 C2 C3 37.0(9) . .
C7 C2 C3 C4 -3.3(10) . .
C1 C2 C3 C4 179.9(6) . .
C2 C3 C4 N2 179.9(7) . .
C2 C3 C4 C5 4.2(11) . .
N2 C4 C5 C6 -176.4(7) . .
C3 C4 C5 C6 -0.4(11) . .
C4 C5 C6 C7 -4.3(11) . .
C4 C5 C6 C14 171.1(6) . .
C3 C2 C7 C6 -1.3(10) . .
C1 C2 C7 C6 175.5(6) . .
C5 C6 C7 C2 5.1(10) . .
C14 C6 C7 C2 -170.2(6) . .
O5 C8 C9 C13 -145.2(8) . .
N2 C8 C9 C13 36.3(11) . .
O5 C8 C9 C10 32.2(11) . .
N2 C8 C9 C10 -146.2(7) . .
C13 C9 C10 C11 -0.5(12) . .
C8 C9 C10 C11 -178.0(7) . .
C9 C10 C11 N1 1.2(13) . .
C10 C9 C13 C12 -0.4(12) . .
C8 C9 C13 C12 177.0(8) . .
N1 C12 C13 C9 0.9(14) . .
C5 C6 C14 O3 -154.0(7) . .
C7 C6 C14 O3 21.4(10) . .
C5 C6 C14 O4 23.1(10) . .
C7 C6 C14 O4 -161.5(6) . .
O7 C15 C16 C17 -45.4(10) . .
O6 C15 C16 C17 134.4(7) . .
O7 C15 C16 C21 139.4(7) . .
O6 C15 C16 C21 -40.9(9) . .
C21 C16 C17 C18 -1.6(10) . .
C15 C16 C17 C18 -176.9(6) . .
C16 C17 C18 C19 0.0(11) . .
C16 C17 C18 C28 -179.7(7) . .
C17 C18 C19 C20 1.7(11) . .
C28 C18 C19 C20 -178.7(7) . .
C18 C19 C20 C21 -1.7(11) . .
C18 C19 C20 N4 176.8(7) . .
C19 C20 C21 C16 0.1(11) . .
N4 C20 C21 C16 -178.5(6) . .
C17 C16 C21 C20 1.6(10) . .
C15 C16 C21 C20 176.9(6) . .
O10 C22 C23 C24 33.5(11) . .
N4 C22 C23 C24 -146.1(7) . .
O10 C22 C23 C27 -141.8(8) . .
N4 C22 C23 C27 38.7(11) . .
C27 C23 C24 C25 -1.1(12) . .
C22 C23 C24 C25 -176.7(8) . .
C23 C24 C25 N3 0.6(13) . .
C24 C23 C27 C26 0.4(12) . .
C22 C23 C27 C26 175.6(8) . .
N3 C26 C27 C23 1.0(13) . .
C17 C18 C28 O8 -21.6(10) . .
C19 C18 C28 O8 158.8(7) . .
C17 C18 C28 O9 158.3(7) . .
C19 C18 C28 O9 -21.3(11) . .
C13 C12 N1 C11 -0.3(14) . .
C13 C12 N1 Ag1 174.1(7) . .
C10 C11 N1 C12 -0.7(13) . .
C10 C11 N1 Ag1 -175.2(6) . .
N3 Ag1 N1 C12 29.0(9) 2_664 .
O3 Ag1 N1 C12 175.2(7) 1_554 .
N3 Ag1 N1 C11 -156.8(6) 2_664 .
O3 Ag1 N1 C11 -10.6(7) 1_554 .
O5 C8 N2 C4 3.8(13) . .
C9 C8 N2 C4 -177.8(7) . .
C5 C4 N2 C8 -156.1(7) . .
C3 C4 N2 C8 28.1(12) . .
C27 C26 N3 C25 -1.5(13) . .
C27 C26 N3 Ag1 -178.3(6) . 2_664
C24 C25 N3 C26 0.7(13) . .
C24 C25 N3 Ag1 177.7(7) . 2_664
O10 C22 N4 C20 6.6(12) . .
C23 C22 N4 C20 -173.9(6) . .
C19 C20 N4 C22 -33.8(11) . .
C21 C20 N4 C22 144.8(7) . .
O2 C1 O1 Dy1 -35.2(11) . .
C2 C1 O1 Dy1 146.3(5) . .
O4 Dy1 O1 C1 -164.3(7) 2_566 .
O2 Dy1 O1 C1 22.0(8) 2_556 .
O8 Dy1 O1 C1 -124.6(6) 2_456 .
O6 Dy1 O1 C1 60.5(6) 2_556 .
O1W Dy1 O1 C1 130.0(6) . .
O7 Dy1 O1 C1 -67.5(7) . .
O6 Dy1 O1 C1 -18.8(6) . .
Dy1 Dy1 O1 C1 18.7(6) 2_556 .
O1 C1 O2 Dy1 29.8(11) . 2_556
C2 C1 O2 Dy1 -151.7(5) . 2_556
O4 C14 O3 Ag1 -47.8(9) . 1_556
C6 C14 O3 Ag1 128.9(5) . 1_556
O3 C14 O4 Dy1 -32.0(10) . 2_566
C6 C14 O4 Dy1 151.3(5) . 2_566
O7 C15 O6 Dy1 160.4(15) . 2_556
C16 C15 O6 Dy1 -19(2) . 2_556
O7 C15 O6 Dy1 0.6(6) . .
C16 C15 O6 Dy1 -179.1(5) . .
O4 Dy1 O6 C15 -61.2(4) 2_566 .
O2 Dy1 O6 C15 100.6(4) 2_556 .
O8 Dy1 O6 C15 35.9(4) 2_456 .
O1 Dy1 O6 C15 -107.1(4) . .
O6 Dy1 O6 C15 175.2(5) 2_556 .
O1W Dy1 O6 C15 140.4(4) . .
O7 Dy1 O6 C15 -0.3(4) . .
Dy1 Dy1 O6 C15 175.2(5) 2_556 .
O4 Dy1 O6 Dy1 123.5(2) 2_566 2_556
O2 Dy1 O6 Dy1 -74.6(2) 2_556 2_556
O8 Dy1 O6 Dy1 -139.29(17) 2_456 2_556
O1 Dy1 O6 Dy1 77.7(2) . 2_556
O6 Dy1 O6 Dy1 0.0 2_556 2_556
O1W Dy1 O6 Dy1 -34.8(4) . 2_556
O7 Dy1 O6 Dy1 -175.5(3) . 2_556
O6 C15 O7 Dy1 -0.7(7) . .
C16 C15 O7 Dy1 179.1(5) . .
O4 Dy1 O7 C15 138.7(4) 2_566 .
O2 Dy1 O7 C15 -71.3(4) 2_556 .
O8 Dy1 O7 C15 -145.0(5) 2_456 .
O1 Dy1 O7 C15 65.3(4) . .
O6 Dy1 O7 C15 -5.0(5) 2_556 .
O1W Dy1 O7 C15 -144.1(4) . .
O6 Dy1 O7 C15 0.3(4) . .
Dy1 Dy1 O7 C15 -2.2(4) 2_556 .
O9 C28 O8 Dy1 -30.8(11) . 2_456
C18 C28 O8 Dy1 149.0(5) . 2_456
